data_2228563
loop_
_publ_author_name
'Fernandes, Jos\'e A.'
'Almeida Paz, Filipe A.'
'Lima, Patr\'icia P.'
'Alves Jr, Severino'
'Carlos, Lu\'is D.'

_publ_section_title
;
 1,4-Bis(2,2':6',2''-terpyridin-4'-yl)benzene
;
_journal_coeditor_code SJ5055
_journal_issue 12
_journal_name_full 'Acta Crystallographica Section E'
_journal_page_first o3241
_journal_page_last o3242
_journal_paper_doi 10.1107/S1600536810047598
_journal_volume 66
_journal_year 2010
_chemical_formula_iupac 'C36 H24 N6'
_chemical_formula_moiety 'C36 H24 N6'
_chemical_formula_sum 'C36 H24 N6'
_chemical_formula_weight 540.61
_chemical_name_systematic
;
1,4-Bis(2,2':6',2''-terpyridin-4'-yl)benzene
;
_space_group_IT_number 29
_symmetry_cell_setting orthorhombic
_symmetry_space_group_name_Hall 'P 2c -2ac'
_symmetry_space_group_name_H-M 'P c a 21'
_atom_sites_solution_hydrogens geom
_atom_sites_solution_primary direct
_atom_sites_solution_secondary difmap
_cell_angle_alpha 90.00
_cell_angle_beta 90.00
_cell_angle_gamma 90.00
_cell_formula_units_Z 4
_cell_length_a 9.8493(2)
_cell_length_b 10.0626(2)
_cell_length_c 26.0488(4)
_cell_measurement_reflns_used 7316
_cell_measurement_temperature 100(2)
_cell_measurement_theta_max 30.50
_cell_measurement_theta_min 2.56
_cell_volume 2581.69(8)
_computing_cell_refinement 'SAINT-Plus (Bruker, 2005)'
_computing_data_collection 'APEX2 (Bruker, 2006)'
_computing_data_reduction 'SAINT-Plus (Bruker, 2005)'
_computing_molecular_graphics 'DIAMOND (Brandenburg, 2009)'
_computing_publication_material 'SHELXTL (Sheldrick, 2008)'
_computing_structure_refinement 'SHELXTL (Sheldrick, 2008)'
_computing_structure_solution 'SHELXTL (Sheldrick, 2008)'
_diffrn_ambient_temperature 100(2)
_diffrn_measured_fraction_theta_full 0.998
_diffrn_measured_fraction_theta_max 0.998
_diffrn_measurement_device_type 'Bruker X8 Kappa CCD APEXII'
_diffrn_measurement_method '\w and \f'
_diffrn_radiation_monochromator graphite
_diffrn_radiation_source 'fine-focus sealed tube'
_diffrn_radiation_type MoK\a
_diffrn_radiation_wavelength 0.71073
_diffrn_reflns_av_R_equivalents 0.0512
_diffrn_reflns_av_sigmaI/netI 0.0350
_diffrn_reflns_limit_h_max 13
_diffrn_reflns_limit_h_min -13
_diffrn_reflns_limit_k_max 13
_diffrn_reflns_limit_k_min -12
_diffrn_reflns_limit_l_max 35
_diffrn_reflns_limit_l_min -35
_diffrn_reflns_number 39767
_diffrn_reflns_theta_full 29.13
_diffrn_reflns_theta_max 29.13
_diffrn_reflns_theta_min 3.73
_diffrn_standards_number 0
_exptl_absorpt_coefficient_mu 0.085
_exptl_absorpt_correction_T_max 0.9916
_exptl_absorpt_correction_T_min 0.9750
_exptl_absorpt_correction_type multi-scan
_exptl_absorpt_process_details
;
(SADABS; Sheldrick, 1998)
;
_exptl_crystal_colour Yellow
_exptl_crystal_density_diffrn 1.391
_exptl_crystal_density_method 'not measured'
_exptl_crystal_description Needle
_exptl_crystal_F_000 1128
_exptl_crystal_size_max 0.30
_exptl_crystal_size_mid 0.14
_exptl_crystal_size_min 0.10
_refine_diff_density_max 0.382
_refine_diff_density_min -0.239
_refine_ls_extinction_method none
_refine_ls_goodness_of_fit_ref 1.028
_refine_ls_hydrogen_treatment constr
_refine_ls_matrix_type full
_refine_ls_number_parameters 379
_refine_ls_number_reflns 3543
_refine_ls_number_restraints 1
_refine_ls_restrained_S_all 1.028
_refine_ls_R_factor_all 0.0604
_refine_ls_R_factor_gt 0.0419
_refine_ls_shift/su_max 0.001
_refine_ls_shift/su_mean 0.000
_refine_ls_structure_factor_coef Fsqd
_refine_ls_weighting_details 'calc w=1/[\s^2^(Fo^2^)+(0.0619P)^2^+0.5147P] where P=(Fo^2^+2Fc^2^)/3'
_refine_ls_weighting_scheme calc
_refine_ls_wR_factor_gt 0.0984
_refine_ls_wR_factor_ref 0.1082
_reflns_number_gt 2856
_reflns_number_total 3543
_reflns_threshold_expression I>2\s(I)
_cod_data_source_file sj5055.cif
_cod_data_source_block I
_cod_database_code 2228563
_cod_database_fobs_code 2228563

loop_
_symmetry_equiv_pos_as_xyz
'x, y, z'
'-x, -y, z+1/2'
'x+1/2, -y, z'
'-x+1/2, y, z+1/2'

loop_
_atom_site_type_symbol
_atom_site_label
_atom_site_fract_x
_atom_site_fract_y
_atom_site_fract_z
_atom_site_U_iso_or_equiv
_atom_site_adp_type
_atom_site_calc_flag
_atom_site_refinement_flags
_atom_site_occupancy
_atom_site_disorder_assembly
_atom_site_disorder_group
N N1 0.0080(2) 0.1240(2) 1.05763(10) 0.0216(5) Uani d . 1 . .
N N2 0.1785(2) -0.1486(2) 0.99796(8) 0.0138(4) Uani d . 1 . .
N N3 0.4382(2) -0.3393(2) 0.93357(9) 0.0161(5) Uani d . 1 . .
N N4 0.3246(2) 0.8440(2) 0.79223(8) 0.0161(4) Uani d . 1 . .
N N5 0.58036(19) 0.6498(2) 0.72756(8) 0.0139(4) Uani d . 1 . .
N N6 0.7630(2) 0.3705(2) 0.67575(9) 0.0185(5) Uani d . 1 . .
C C1 -0.0869(3) 0.1423(3) 1.09389(12) 0.0254(6) Uani d . 1 . .
H H1 -0.0994 0.2298 1.1068 0.030 Uiso calc R 1 . .
C C2 -0.1674(3) 0.0429(3) 1.11374(11) 0.0247(7) Uani d . 1 . .
H H2 -0.2318 0.0612 1.1400 0.030 Uiso calc R 1 . .
C C3 -0.1519(3) -0.0839(3) 1.09445(11) 0.0249(6) Uani d . 1 . .
H H3 -0.2074 -0.1545 1.1065 0.030 Uiso calc R 1 . .
C C4 -0.0542(3) -0.1068(3) 1.05716(11) 0.0196(6) Uani d . 1 . .
H H4 -0.0405 -0.1936 1.0437 0.024 Uiso calc R 1 . .
C C5 0.0235(3) -0.0007(3) 1.03974(11) 0.0135(6) Uani d . 1 . .
C C6 0.1305(2) -0.0238(3) 1.00011(10) 0.0139(5) Uani d . 1 . .
C C7 0.1762(2) 0.0775(3) 0.96819(9) 0.0130(5) Uani d . 1 . .
H H7 0.1399 0.1647 0.9711 0.016 Uiso calc R 1 . .
C C8 0.2768(2) 0.0490(2) 0.93152(10) 0.0124(5) Uani d . 1 . .
C C9 0.3273(2) -0.0802(3) 0.92965(10) 0.0130(5) Uani d . 1 . .
H H9 0.3951 -0.1033 0.9053 0.016 Uiso calc R 1 . .
C C10 0.2773(2) -0.1756(2) 0.96387(9) 0.0120(5) Uani d . 1 . .
C C11 0.3327(2) -0.3128(3) 0.96507(10) 0.0131(5) Uani d . 1 . .
C C12 0.2785(2) -0.4083(3) 0.99789(11) 0.0171(5) Uani d . 1 . .
H H12 0.2052 -0.3865 1.0200 0.020 Uiso calc R 1 . .
C C13 0.3326(3) -0.5349(3) 0.99789(11) 0.0194(6) Uani d . 1 . .
H H13 0.2958 -0.6019 1.0195 0.023 Uiso calc R 1 . .
C C14 0.4407(3) -0.5626(3) 0.96601(10) 0.0173(5) Uani d . 1 . .
H H14 0.4802 -0.6487 0.9653 0.021 Uiso calc R 1 . .
C C15 0.4901(3) -0.4621(3) 0.93501(10) 0.0174(5) Uani d . 1 . .
H H15 0.5654 -0.4813 0.9135 0.021 Uiso calc R 1 . .
C C16 0.3286(2) 0.1535(2) 0.89638(10) 0.0114(5) Uani d . 1 . .
C C17 0.2428(2) 0.2517(2) 0.87710(10) 0.0136(5) Uani d . 1 . .
H H17 0.1497 0.2521 0.8866 0.016 Uiso calc R 1 . .
C C18 0.2921(2) 0.3487(2) 0.84423(9) 0.0131(5) Uani d . 1 . .
H H18 0.2322 0.4149 0.8314 0.016 Uiso calc R 1 . .
C C19 0.4290(2) 0.3503(2) 0.82959(10) 0.0129(5) Uani d . 1 . .
C C20 0.5147(2) 0.2510(2) 0.84861(9) 0.0134(5) Uani d . 1 . .
H H20 0.6076 0.2498 0.8389 0.016 Uiso calc R 1 . .
C C21 0.4653(2) 0.1544(2) 0.88147(10) 0.0138(5) Uani d . 1 . .
H H21 0.5249 0.0878 0.8941 0.017 Uiso calc R 1 . .
C C22 0.2717(3) 0.9666(3) 0.78992(11) 0.0190(5) Uani d . 1 . .
H H22 0.1974 0.9866 0.8119 0.023 Uiso calc R 1 . .
C C23 0.3183(3) 1.0664(3) 0.75761(10) 0.0182(5) Uani d . 1 . .
H H23 0.2777 1.1520 0.7576 0.022 Uiso calc R 1 . .
C C24 0.4259(2) 1.0367(3) 0.72547(11) 0.0177(5) Uani d . 1 . .
H H24 0.4613 1.1024 0.7029 0.021 Uiso calc R 1 . .
C C25 0.4817(2) 0.9096(3) 0.72653(10) 0.0167(5) Uani d . 1 . .
H H25 0.5546 0.8867 0.7043 0.020 Uiso calc R 1 . .
C C26 0.4289(2) 0.8168(3) 0.76062(9) 0.0140(5) Uani d . 1 . .
C C27 0.4838(2) 0.6781(3) 0.76221(10) 0.0128(5) Uani d . 1 . .
C C28 0.4334(2) 0.5846(3) 0.79641(10) 0.0135(5) Uani d . 1 . .
H H28 0.3671 0.6093 0.8211 0.016 Uiso calc R 1 . .
C C29 0.4810(2) 0.4537(3) 0.79421(9) 0.0126(5) Uani d . 1 . .
C C30 0.5797(2) 0.4234(2) 0.75747(9) 0.0130(5) Uani d . 1 . .
H H30 0.6146 0.3358 0.7546 0.016 Uiso calc R 1 . .
C C31 0.6260(2) 0.5240(3) 0.72519(10) 0.0128(5) Uani d . 1 . .
C C32 0.7287(3) 0.4973(2) 0.68450(11) 0.0124(6) Uani d . 1 . .
C C33 0.7851(3) 0.6012(3) 0.65635(11) 0.0227(6) Uani d . 1 . .
H H33 0.7599 0.6905 0.6634 0.027 Uiso calc R 1 . .
C C34 0.8783(3) 0.5732(3) 0.61796(11) 0.0245(6) Uani d . 1 . .
H H34 0.9148 0.6424 0.5973 0.029 Uiso calc R 1 . .
C C35 0.9166(3) 0.4438(3) 0.61035(11) 0.0197(6) Uani d . 1 . .
H H35 0.9834 0.4218 0.5854 0.024 Uiso calc R 1 . .
C C36 0.8562(3) 0.3464(3) 0.63969(10) 0.0203(6) Uani d . 1 . .
H H36 0.8824 0.2568 0.6339 0.024 Uiso calc R 1 . .

loop_
_atom_site_aniso_label
_atom_site_aniso_U_11
_atom_site_aniso_U_22
_atom_site_aniso_U_33
_atom_site_aniso_U_12
_atom_site_aniso_U_13
_atom_site_aniso_U_23
N1 0.0219(10) 0.0193(12) 0.0237(12) 0.0009(9) 0.0076(10) -0.0004(10)
N2 0.0137(9) 0.0148(11) 0.0130(10) -0.0008(8) 0.0002(8) 0.0022(9)
N3 0.0167(9) 0.0138(11) 0.0178(11) 0.0005(8) 0.0022(9) 0.0002(9)
N4 0.0184(10) 0.0131(11) 0.0166(11) -0.0005(8) 0.0013(9) 0.0006(9)
N5 0.0130(9) 0.0134(10) 0.0154(10) 0.0005(8) -0.0012(8) 0.0027(9)
N6 0.0184(10) 0.0171(12) 0.0200(11) 0.0015(9) 0.0027(9) -0.0011(9)
C1 0.0237(13) 0.0263(16) 0.0263(15) 0.0038(12) 0.0087(12) -0.0051(12)
C2 0.0182(12) 0.0396(19) 0.0164(13) 0.0049(13) 0.0051(11) 0.0043(14)
C3 0.0190(13) 0.0325(17) 0.0230(14) -0.0020(11) 0.0061(11) 0.0105(13)
C4 0.0188(11) 0.0185(13) 0.0216(13) -0.0015(11) 0.0017(11) 0.0036(11)
C5 0.0121(12) 0.0165(16) 0.0118(14) 0.0021(9) -0.0024(11) 0.0021(9)
C6 0.0112(10) 0.0178(12) 0.0127(12) -0.0022(10) -0.0005(10) 0.0008(11)
C7 0.0131(10) 0.0124(12) 0.0136(11) 0.0006(9) -0.0011(9) 0.0000(10)
C8 0.0121(11) 0.0131(14) 0.0121(12) -0.0015(10) -0.0013(9) 0.0021(10)
C9 0.0122(10) 0.0125(12) 0.0143(12) -0.0010(9) 0.0002(9) 0.0013(10)
C10 0.0128(10) 0.0125(12) 0.0107(11) -0.0009(9) -0.0001(9) 0.0010(9)
C11 0.0112(10) 0.0134(12) 0.0148(11) -0.0020(9) -0.0014(9) 0.0027(10)
C12 0.0151(11) 0.0176(14) 0.0185(12) 0.0008(10) 0.0025(10) 0.0029(12)
C13 0.0228(13) 0.0142(13) 0.0211(14) -0.0033(12) -0.0005(11) 0.0049(12)
C14 0.0197(12) 0.0117(13) 0.0206(13) 0.0021(10) -0.0032(10) 0.0002(11)
C15 0.0177(11) 0.0174(14) 0.0172(13) 0.0014(11) 0.0013(10) -0.0011(12)
C16 0.0126(10) 0.0097(12) 0.0120(11) -0.0008(9) 0.0009(9) 0.0005(9)
C17 0.0109(10) 0.0152(12) 0.0147(11) -0.0007(9) 0.0005(9) -0.0007(10)
C18 0.0137(10) 0.0116(12) 0.0140(12) 0.0017(9) -0.0015(9) 0.0021(10)
C19 0.0153(11) 0.0128(12) 0.0105(11) -0.0019(9) 0.0013(9) -0.0002(10)
C20 0.0113(10) 0.0135(12) 0.0153(11) -0.0004(9) 0.0032(9) 0.0008(9)
C21 0.0141(10) 0.0117(12) 0.0156(12) 0.0008(9) 0.0002(10) 0.0016(10)
C22 0.0183(12) 0.0172(13) 0.0213(14) 0.0023(11) 0.0014(11) -0.0030(12)
C23 0.0207(12) 0.0121(13) 0.0217(14) 0.0006(10) -0.0018(11) 0.0002(11)
C24 0.0199(12) 0.0156(13) 0.0175(13) -0.0006(11) -0.0015(11) 0.0034(12)
C25 0.0179(12) 0.0132(13) 0.0189(13) -0.0010(10) 0.0020(10) 0.0025(11)
C26 0.0139(10) 0.0140(12) 0.0140(12) -0.0011(9) -0.0019(9) -0.0007(10)
C27 0.0112(10) 0.0130(12) 0.0140(11) -0.0015(9) -0.0012(9) 0.0015(10)
C28 0.0121(10) 0.0152(13) 0.0132(12) -0.0012(9) 0.0007(9) 0.0026(10)
C29 0.0127(11) 0.0131(13) 0.0122(12) -0.0004(10) -0.0013(9) 0.0022(10)
C30 0.0140(11) 0.0107(12) 0.0143(12) -0.0004(9) -0.0002(10) 0.0006(10)
C31 0.0105(10) 0.0164(12) 0.0117(12) -0.0006(10) -0.0019(10) -0.0003(11)
C32 0.0108(11) 0.0164(16) 0.0101(14) -0.0022(9) -0.0015(11) 0.0014(9)
C33 0.0267(13) 0.0159(14) 0.0254(15) 0.0009(11) 0.0075(12) 0.0010(11)
C34 0.0254(13) 0.0274(16) 0.0206(14) -0.0090(12) 0.0057(11) 0.0070(12)
C35 0.0160(11) 0.0290(16) 0.0139(12) 0.0010(11) 0.0012(10) -0.0029(12)
C36 0.0181(12) 0.0209(14) 0.0218(14) 0.0027(11) 0.0023(11) -0.0020(11)

loop_
_atom_type_symbol
_atom_type_description
_atom_type_scat_dispersion_real
_atom_type_scat_dispersion_imag
_atom_type_scat_source
C C 0.0033 0.0016 'International Tables Vol C Tables 4.2.6.8 and 6.1.1.4'
H H 0.0000 0.0000 'International Tables Vol C Tables 4.2.6.8 and 6.1.1.4'
N N 0.0061 0.0033 'International Tables Vol C Tables 4.2.6.8 and 6.1.1.4'

loop_
_geom_angle_atom_site_label_1
_geom_angle_atom_site_label_2
_geom_angle_atom_site_label_3
_geom_angle_site_symmetry_1
_geom_angle_site_symmetry_3
_geom_angle
_geom_angle_publ_flag
C1 N1 C5 . . 116.7(2) ?
C6 N2 C10 . . 118.1(2) ?
C15 N3 C11 . . 117.4(2) ?
C22 N4 C26 . . 117.2(2) ?
C27 N5 C31 . . 117.9(2) ?
C36 N6 C32 . . 117.8(2) ?
N1 C1 C2 . . 124.5(3) ?
N1 C1 H1 . . 117.8 ?
C2 C1 H1 . . 117.8 ?
C1 C2 C3 . . 118.1(3) ?
C1 C2 H2 . . 120.9 ?
C3 C2 H2 . . 120.9 ?
C2 C3 C4 . . 119.0(3) ?
C2 C3 H3 . . 120.5 ?
C4 C3 H3 . . 120.5 ?
C3 C4 C5 . . 118.9(3) ?
C3 C4 H4 . . 120.5 ?
C5 C4 H4 . . 120.5 ?
N1 C5 C4 . . 122.7(2) ?
N1 C5 C6 . . 117.6(2) ?
C4 C5 C6 . . 119.6(2) ?
N2 C6 C7 . . 123.1(2) ?
N2 C6 C5 . . 115.0(2) ?
C7 C6 C5 . . 121.8(2) ?
C6 C7 C8 . . 119.0(2) ?
C6 C7 H7 . . 120.5 ?
C8 C7 H7 . . 120.5 ?
C9 C8 C7 . . 117.8(2) ?
C9 C8 C16 . . 121.1(2) ?
C7 C8 C16 . . 121.1(2) ?
C8 C9 C10 . . 119.5(2) ?
C8 C9 H9 . . 120.2 ?
C10 C9 H9 . . 120.2 ?
N2 C10 C9 . . 122.4(2) ?
N2 C10 C11 . . 116.1(2) ?
C9 C10 C11 . . 121.5(2) ?
N3 C11 C12 . . 122.1(2) ?
N3 C11 C10 . . 117.0(2) ?
C12 C11 C10 . . 120.9(2) ?
C13 C12 C11 . . 119.3(2) ?
C13 C12 H12 . . 120.4 ?
C11 C12 H12 . . 120.4 ?
C14 C13 C12 . . 119.0(3) ?
C14 C13 H13 . . 120.5 ?
C12 C13 H13 . . 120.5 ?
C13 C14 C15 . . 118.4(2) ?
C13 C14 H14 . . 120.8 ?
C15 C14 H14 . . 120.8 ?
N3 C15 C14 . . 123.9(2) ?
N3 C15 H15 . . 118.1 ?
C14 C15 H15 . . 118.1 ?
C17 C16 C21 . . 118.6(2) ?
C17 C16 C8 . . 121.1(2) ?
C21 C16 C8 . . 120.4(2) ?
C18 C17 C16 . . 120.6(2) ?
C18 C17 H17 . . 119.7 ?
C16 C17 H17 . . 119.7 ?
C17 C18 C19 . . 120.9(2) ?
C17 C18 H18 . . 119.6 ?
C19 C18 H18 . . 119.6 ?
C20 C19 C18 . . 118.4(2) ?
C20 C19 C29 . . 120.9(2) ?
C18 C19 C29 . . 120.7(2) ?
C21 C20 C19 . . 120.6(2) ?
C21 C20 H20 . . 119.7 ?
C19 C20 H20 . . 119.7 ?
C20 C21 C16 . . 120.9(2) ?
C20 C21 H21 . . 119.5 ?
C16 C21 H21 . . 119.5 ?
N4 C22 C23 . . 124.3(2) ?
N4 C22 H22 . . 117.8 ?
C23 C22 H22 . . 117.8 ?
C24 C23 C22 . . 117.7(3) ?
C24 C23 H23 . . 121.1 ?
C22 C23 H23 . . 121.1 ?
C23 C24 C25 . . 119.2(3) ?
C23 C24 H24 . . 120.4 ?
C25 C24 H24 . . 120.4 ?
C26 C25 C24 . . 118.8(2) ?
C26 C25 H25 . . 120.6 ?
C24 C25 H25 . . 120.6 ?
N4 C26 C25 . . 122.7(2) ?
N4 C26 C27 . . 116.7(2) ?
C25 C26 C27 . . 120.6(2) ?
N5 C27 C28 . . 122.8(2) ?
N5 C27 C26 . . 115.8(2) ?
C28 C27 C26 . . 121.4(2) ?
C27 C28 C29 . . 119.5(2) ?
C27 C28 H28 . . 120.3 ?
C29 C28 H28 . . 120.3 ?
C30 C29 C28 . . 117.8(2) ?
C30 C29 C19 . . 120.9(2) ?
C28 C29 C19 . . 121.3(2) ?
C31 C30 C29 . . 118.9(2) ?
C31 C30 H30 . . 120.6 ?
C29 C30 H30 . . 120.6 ?
N5 C31 C30 . . 123.2(2) ?
N5 C31 C32 . . 115.4(2) ?
C30 C31 C32 . . 121.4(2) ?
N6 C32 C33 . . 121.6(2) ?
N6 C32 C31 . . 117.7(2) ?
C33 C32 C31 . . 120.7(2) ?
C34 C33 C32 . . 119.5(3) ?
C34 C33 H33 . . 120.3 ?
C32 C33 H33 . . 120.3 ?
C35 C34 C33 . . 118.6(3) ?
C35 C34 H34 . . 120.7 ?
C33 C34 H34 . . 120.7 ?
C34 C35 C36 . . 118.5(2) ?
C34 C35 H35 . . 120.8 ?
C36 C35 H35 . . 120.8 ?
N6 C36 C35 . . 123.9(3) ?
N6 C36 H36 . . 118.0 ?
C35 C36 H36 . . 118.0 ?

loop_
_geom_bond_atom_site_label_1
_geom_bond_atom_site_label_2
_geom_bond_site_symmetry_2
_geom_bond_distance
_geom_bond_publ_flag
N1 C1 . 1.341(4) ?
N1 C5 . 1.347(3) ?
N2 C6 . 1.342(3) ?
N2 C10 . 1.345(3) ?
N3 C15 . 1.337(3) ?
N3 C11 . 1.351(3) ?
N4 C22 . 1.341(3) ?
N4 C26 . 1.344(3) ?
N5 C27 . 1.342(3) ?
N5 C31 . 1.344(3) ?
N6 C36 . 1.335(3) ?
N6 C32 . 1.340(3) ?
C1 C2 . 1.377(4) ?
C1 H1 . 0.9500 ?
C2 C3 . 1.380(5) ?
C2 H2 . 0.9500 ?
C3 C4 . 1.387(4) ?
C3 H3 . 0.9500 ?
C4 C5 . 1.389(4) ?
C4 H4 . 0.9500 ?
C5 C6 . 1.493(4) ?
C6 C7 . 1.391(4) ?
C7 C8 . 1.406(3) ?
C7 H7 . 0.9500 ?
C8 C9 . 1.392(3) ?
C8 C16 . 1.485(3) ?
C9 C10 . 1.400(3) ?
C9 H9 . 0.9500 ?
C10 C11 . 1.484(3) ?
C11 C12 . 1.392(4) ?
C12 C13 . 1.381(4) ?
C12 H12 . 0.9500 ?
C13 C14 . 1.379(4) ?
C13 H13 . 0.9500 ?
C14 C15 . 1.383(4) ?
C14 H14 . 0.9500 ?
C15 H15 . 0.9500 ?
C16 C17 . 1.393(3) ?
C16 C21 . 1.402(3) ?
C17 C18 . 1.386(3) ?
C17 H17 . 0.9500 ?
C18 C19 . 1.402(3) ?
C18 H18 . 0.9500 ?
C19 C20 . 1.399(3) ?
C19 C29 . 1.482(3) ?
C20 C21 . 1.383(3) ?
C20 H20 . 0.9500 ?
C21 H21 . 0.9500 ?
C22 C23 . 1.388(4) ?
C22 H22 . 0.9500 ?
C23 C24 . 1.383(4) ?
C23 H23 . 0.9500 ?
C24 C25 . 1.393(4) ?
C24 H24 . 0.9500 ?
C25 C26 . 1.390(4) ?
C25 H25 . 0.9500 ?
C26 C27 . 1.497(3) ?
C27 C28 . 1.388(3) ?
C28 C29 . 1.399(4) ?
C28 H28 . 0.9500 ?
C29 C30 . 1.397(3) ?
C30 C31 . 1.393(4) ?
C30 H30 . 0.9500 ?
C31 C32 . 1.490(4) ?
C32 C33 . 1.393(4) ?
C33 C34 . 1.386(4) ?
C33 H33 . 0.9500 ?
C34 C35 . 1.370(4) ?
C34 H34 . 0.9500 ?
C35 C36 . 1.378(4) ?
C35 H35 . 0.9500 ?
C36 H36 . 0.9500 ?

loop_
_geom_torsion_atom_site_label_1
_geom_torsion_atom_site_label_2
_geom_torsion_atom_site_label_3
_geom_torsion_atom_site_label_4
_geom_torsion_site_symmetry_1
_geom_torsion_site_symmetry_2
_geom_torsion_site_symmetry_3
_geom_torsion_site_symmetry_4
_geom_torsion
_geom_torsion_publ_flag
C5 N1 C1 C2 . . . . 0.4(4) ?
N1 C1 C2 C3 . . . . -1.4(5) ?
C1 C2 C3 C4 . . . . 1.7(4) ?
C2 C3 C4 C5 . . . . -1.1(4) ?
C1 N1 C5 C4 . . . . 0.3(4) ?
C1 N1 C5 C6 . . . . -178.8(3) ?
C3 C4 C5 N1 . . . . 0.1(4) ?
C3 C4 C5 C6 . . . . 179.2(2) ?
C10 N2 C6 C7 . . . . 1.3(4) ?
C10 N2 C6 C5 . . . . -178.6(2) ?
N1 C5 C6 N2 . . . . 155.2(2) ?
C4 C5 C6 N2 . . . . -23.9(4) ?
N1 C5 C6 C7 . . . . -24.6(4) ?
C4 C5 C6 C7 . . . . 156.3(3) ?
N2 C6 C7 C8 . . . . 0.4(4) ?
C5 C6 C7 C8 . . . . -179.7(2) ?
C6 C7 C8 C9 . . . . -0.9(3) ?
C6 C7 C8 C16 . . . . 179.7(2) ?
C7 C8 C9 C10 . . . . -0.2(3) ?
C16 C8 C9 C10 . . . . 179.1(2) ?
C6 N2 C10 C9 . . . . -2.5(4) ?
C6 N2 C10 C11 . . . . 176.5(2) ?
C8 C9 C10 N2 . . . . 2.0(4) ?
C8 C9 C10 C11 . . . . -177.0(2) ?
C15 N3 C11 C12 . . . . -0.2(4) ?
C15 N3 C11 C10 . . . . 178.9(2) ?
N2 C10 C11 N3 . . . . -175.6(2) ?
C9 C10 C11 N3 . . . . 3.4(3) ?
N2 C10 C11 C12 . . . . 3.5(3) ?
C9 C10 C11 C12 . . . . -177.5(2) ?
N3 C11 C12 C13 . . . . -1.0(4) ?
C10 C11 C12 C13 . . . . 179.9(2) ?
C11 C12 C13 C14 . . . . 1.2(4) ?
C12 C13 C14 C15 . . . . -0.4(4) ?
C11 N3 C15 C14 . . . . 1.1(4) ?
C13 C14 C15 N3 . . . . -0.9(4) ?
C9 C8 C16 C17 . . . . 144.8(2) ?
C7 C8 C16 C17 . . . . -35.9(3) ?
C9 C8 C16 C21 . . . . -34.6(4) ?
C7 C8 C16 C21 . . . . 144.7(2) ?
C21 C16 C17 C18 . . . . -0.5(3) ?
C8 C16 C17 C18 . . . . -179.9(2) ?
C16 C17 C18 C19 . . . . 0.0(4) ?
C17 C18 C19 C20 . . . . 0.5(4) ?
C17 C18 C19 C29 . . . . 179.7(2) ?
C18 C19 C20 C21 . . . . -0.6(4) ?
C29 C19 C20 C21 . . . . -179.7(2) ?
C19 C20 C21 C16 . . . . 0.1(4) ?
C17 C16 C21 C20 . . . . 0.4(4) ?
C8 C16 C21 C20 . . . . 179.8(2) ?
C26 N4 C22 C23 . . . . -0.6(4) ?
N4 C22 C23 C24 . . . . 0.4(4) ?
C22 C23 C24 C25 . . . . 0.5(4) ?
C23 C24 C25 C26 . . . . -1.1(4) ?
C22 N4 C26 C25 . . . . -0.1(4) ?
C22 N4 C26 C27 . . . . -177.9(2) ?
C24 C25 C26 N4 . . . . 0.9(4) ?
C24 C25 C26 C27 . . . . 178.6(2) ?
C31 N5 C27 C28 . . . . 2.3(3) ?
C31 N5 C27 C26 . . . . -175.5(2) ?
N4 C26 C27 N5 . . . . 174.9(2) ?
C25 C26 C27 N5 . . . . -3.0(3) ?
N4 C26 C27 C28 . . . . -2.9(3) ?
C25 C26 C27 C28 . . . . 179.2(2) ?
N5 C27 C28 C29 . . . . -2.0(4) ?
C26 C27 C28 C29 . . . . 175.6(2) ?
C27 C28 C29 C30 . . . . 0.7(4) ?
C27 C28 C29 C19 . . . . -179.3(2) ?
C20 C19 C29 C30 . . . . 35.9(4) ?
C18 C19 C29 C30 . . . . -143.2(2) ?
C20 C19 C29 C28 . . . . -144.0(2) ?
C18 C19 C29 C28 . . . . 36.9(4) ?
C28 C29 C30 C31 . . . . 0.2(3) ?
C19 C29 C30 C31 . . . . -179.7(2) ?
C27 N5 C31 C30 . . . . -1.3(4) ?
C27 N5 C31 C32 . . . . 177.4(2) ?
C29 C30 C31 N5 . . . . 0.0(4) ?
C29 C30 C31 C32 . . . . -178.6(2) ?
C36 N6 C32 C33 . . . . 1.5(4) ?
C36 N6 C32 C31 . . . . -179.3(2) ?
N5 C31 C32 N6 . . . . -170.8(2) ?
C30 C31 C32 N6 . . . . 8.0(4) ?
N5 C31 C32 C33 . . . . 8.5(4) ?
C30 C31 C32 C33 . . . . -172.8(3) ?
N6 C32 C33 C34 . . . . 0.6(4) ?
C31 C32 C33 C34 . . . . -178.6(3) ?
C32 C33 C34 C35 . . . . -2.8(4) ?
C33 C34 C35 C36 . . . . 2.9(4) ?
C32 N6 C36 C35 . . . . -1.4(4) ?
C34 C35 C36 N6 . . . . -0.8(4) ?

loop_
_cod_related_entry_id
_cod_related_entry_database
_cod_related_entry_code
1 ChemSpider 4279172
